data_4507985
loop_
_publ_author_name
'Dur\'a Gema'
'Carri\'on M. Carmen'
'Jal\'on F\'elix A.'
'Rodr\'iguez, Ana M.'
'Manzano, Blanca R.'

_publ_section_title
;
 Self-Assembly of Silver(I) and Ditopic Heteroscorpionate Ligands.
 Spontaneous Chiral Resolution in Helices and Sequence Isomerism in
 Coordination Polymers
;
_journal_issue 8
_journal_name_full 'Crystal Growth &amp; Design'
_journal_page_first 3275
_journal_paper_doi 10.1021/cg400636a
_journal_volume 13
_journal_year 2013
_chemical_absolute_configuration ad
_chemical_formula_moiety 'C16 H19 Ag N5, B F4, 0.5(C4 H8 O)'
_chemical_formula_sum 'C18 H23 Ag B F4 N5 O0.5'
_chemical_formula_weight 512.09
_chemical_name_systematic
;
 ?
;
_space_group_IT_number 4
_symmetry_cell_setting monoclinic
_symmetry_space_group_name_Hall 'P 2yb'
_symmetry_space_group_name_H-M 'P 1 21 1'
_atom_sites_solution_hydrogens geom
_atom_sites_solution_primary direct
_atom_sites_solution_secondary difmap
_audit_creation_method SHELXL-97
_cell_angle_alpha 90.00
_cell_angle_beta 116.311(5)
_cell_angle_gamma 90.00
_cell_formula_units_Z 4
_cell_length_a 13.4083(9)
_cell_length_b 14.0861(10)
_cell_length_c 14.0815(8)
_cell_measurement_reflns_used 694
_cell_measurement_temperature 260(2)
_cell_measurement_theta_max 16.812
_cell_measurement_theta_min 2.267
_cell_volume 2384.1(3)
_computing_structure_refinement 'SHELXL-97 (Sheldrick, 1997)'
_diffrn_ambient_temperature 260(2)
_diffrn_measured_fraction_theta_full 0.995
_diffrn_measured_fraction_theta_max 0.995
_diffrn_measurement_device_type 'CCD area detector'
_diffrn_measurement_method 'omega and phi scans'
_diffrn_radiation_monochromator graphite
_diffrn_radiation_source 'fine-focus sealed tube'
_diffrn_radiation_type MoK\a
_diffrn_radiation_wavelength 0.71073
_diffrn_reflns_av_R_equivalents 0.0652
_diffrn_reflns_av_sigmaI/netI 0.1339
_diffrn_reflns_limit_h_max 15
_diffrn_reflns_limit_h_min -15
_diffrn_reflns_limit_k_max 16
_diffrn_reflns_limit_k_min -16
_diffrn_reflns_limit_l_max 16
_diffrn_reflns_limit_l_min -16
_diffrn_reflns_number 11412
_diffrn_reflns_theta_full 25.00
_diffrn_reflns_theta_max 25.00
_diffrn_reflns_theta_min 1.69
_exptl_absorpt_coefficient_mu 0.891
_exptl_absorpt_correction_T_max 0.9007
_exptl_absorpt_correction_T_min 0.8214
_exptl_absorpt_correction_type multi-scan
_exptl_absorpt_process_details SADABS
_exptl_crystal_density_diffrn 1.427
_exptl_crystal_density_method 'not measured'
_exptl_crystal_F_000 1032
_exptl_crystal_size_max 0.23
_exptl_crystal_size_mid 0.19
_exptl_crystal_size_min 0.12
_refine_diff_density_max 0.761
_refine_diff_density_min -0.600
_refine_diff_density_rms 0.122
_refine_ls_abs_structure_details 'Flack H D (1983), Acta Cryst. A39, 876-881'
_refine_ls_abs_structure_Flack -0.06(7)
_refine_ls_extinction_method none
_refine_ls_goodness_of_fit_ref 1.019
_refine_ls_hydrogen_treatment constr
_refine_ls_matrix_type full
_refine_ls_number_parameters 483
_refine_ls_number_reflns 8070
_refine_ls_number_restraints 64
_refine_ls_restrained_S_all 1.032
_refine_ls_R_factor_all 0.1410
_refine_ls_R_factor_gt 0.0876
_refine_ls_shift/su_max 0.006
_refine_ls_shift/su_mean 0.000
_refine_ls_structure_factor_coef Fsqd
_refine_ls_weighting_details 'calc w=1/[\s^2^(Fo^2^)+(0.1218P)^2^+0.0000P] where P=(Fo^2^+2Fc^2^)/3'
_refine_ls_weighting_scheme calc
_refine_ls_wR_factor_gt 0.2084
_refine_ls_wR_factor_ref 0.2508
_reflns_number_gt 4780
_reflns_number_total 8070
_reflns_threshold_expression >2sigma(I)
_cod_data_source_file cg400636a_si_001.cif
_cod_data_source_block 2
_cod_original_sg_symbol_H-M P21
_cod_original_formula_sum 'C18 H23 Ag B F4 N5 O0.50'
_cod_database_code 4507985

loop_
_symmetry_equiv_pos_as_xyz
'x, y, z'
'-x, y+1/2, -z'

loop_
_atom_site_label
_atom_site_type_symbol
_atom_site_fract_x
_atom_site_fract_y
_atom_site_fract_z
_atom_site_U_iso_or_equiv
_atom_site_adp_type
_atom_site_occupancy
_atom_site_symmetry_multiplicity
_atom_site_calc_flag
_atom_site_refinement_flags
_atom_site_disorder_assembly
_atom_site_disorder_group
Ag1 Ag 0.66845(8) 0.31754(9) 0.70321(8) 0.0577(3) Uani 1 1 d . . .
Ag2 Ag 1.11964(11) 0.60884(11) 0.80591(11) 0.0814(5) Uani 1 1 d . . .
N1 N 0.6476(9) 0.4427(8) 0.7915(9) 0.049(3) Uani 1 1 d . . .
N2 N 0.5670(9) 0.4514(8) 0.8227(8) 0.047(3) Uani 1 1 d . . .
N3 N 0.4905(10) 0.2695(9) 0.6859(10) 0.062(3) Uani 1 1 d . . .
N4 N 0.4444(8) 0.3208(10) 0.7385(8) 0.052(3) Uani 1 1 d . . .
N5 N 0.7516(10) 0.1940(11) 1.0818(9) 0.061(4) Uani 1 1 d . . .
N7 N 0.6202(9) 0.3759(9) 0.5270(9) 0.056(3) Uani 1 1 d . . .
N8 N 0.6621(8) 0.3277(11) 0.4684(9) 0.059(3) Uani 1 1 d . . .
N9 N 0.7578(9) 0.2043(8) 0.6628(9) 0.051(3) Uani 1 1 d . . .
N10 N 0.7817(9) 0.2022(10) 0.5792(9) 0.056(3) Uani 1 1 d . . .
N11 N 1.0061(10) 0.5057(10) 0.7051(11) 0.064(3) Uani 1 1 d . . .
C1 C 0.5586(14) 0.5438(12) 0.8506(12) 0.064(4) Uani 1 1 d . . .
C2 C 0.6318(14) 0.5910(12) 0.8326(14) 0.074(5) Uani 1 1 d . . .
H2 H 0.6447 0.6559 0.8425 0.088 Uiso 1 1 calc R . .
C3 C 0.6875(12) 0.5289(13) 0.7961(13) 0.063(4) Uani 1 1 d . . .
C4 C 0.4791(16) 0.5722(13) 0.8902(15) 0.086(6) Uani 1 1 d . . .
H4A H 0.4926 0.6370 0.9136 0.129 Uiso 1 1 calc R . .
H4B H 0.4878 0.5321 0.9485 0.129 Uiso 1 1 calc R . .
H4C H 0.4048 0.5661 0.8347 0.129 Uiso 1 1 calc R . .
C5 C 0.7803(18) 0.5490(15) 0.7639(18) 0.092(7) Uani 1 1 d . . .
H5A H 0.8022 0.4908 0.7430 0.138 Uiso 1 1 calc R . .
H5B H 0.8430 0.5760 0.8229 0.138 Uiso 1 1 calc R . .
H5C H 0.7539 0.5928 0.7057 0.138 Uiso 1 1 calc R . .
C6 C 0.3285(11) 0.3270(17) 0.6777(12) 0.076(5) Uani 1 1 d . . .
C7 C 0.3047(14) 0.2749(15) 0.5870(12) 0.077(5) Uani 1 1 d . . .
H7 H 0.2349 0.2650 0.5309 0.093 Uiso 1 1 calc R . .
C8 C 0.4066(14) 0.2397(13) 0.5962(13) 0.070(4) Uani 1 1 d . . .
C9 C 0.2555(14) 0.3771(17) 0.7177(16) 0.095(7) Uani 1 1 d . . .
H9A H 0.2592 0.4443 0.7086 0.143 Uiso 1 1 calc R . .
H9B H 0.2807 0.3630 0.7914 0.143 Uiso 1 1 calc R . .
H9C H 0.1801 0.3558 0.6785 0.143 Uiso 1 1 calc R . .
C10 C 0.4297(19) 0.1802(15) 0.5208(16) 0.098(7) Uani 1 1 d . . .
H10A H 0.5079 0.1669 0.5503 0.147 Uiso 1 1 calc R . .
H10B H 0.4068 0.2136 0.4550 0.147 Uiso 1 1 calc R . .
H10C H 0.3891 0.1216 0.5084 0.147 Uiso 1 1 calc R . .
C11 C 0.5127(11) 0.3699(11) 0.8384(10) 0.054(4) Uani 1 1 d . . .
H11 H 0.4620 0.3927 0.8664 0.065 Uiso 1 1 calc R . .
C12 C 0.5953(10) 0.3046(12) 0.9212(11) 0.052(4) Uani 1 1 d . . .
C13 C 0.6783(13) 0.3438(14) 1.0103(13) 0.074(5) Uani 1 1 d . . .
H13 H 0.6854 0.4094 1.0174 0.089 Uiso 1 1 calc R . .
C14 C 0.7493(17) 0.2869(12) 1.0876(16) 0.087(6) Uani 1 1 d . . .
H14 H 0.8005 0.3156 1.1496 0.104 Uiso 1 1 calc R . .
C15 C 0.6721(14) 0.1532(13) 0.9959(13) 0.067(4) Uani 1 1 d . . .
H15 H 0.6711 0.0875 0.9893 0.081 Uiso 1 1 calc R . .
C16 C 0.5895(11) 0.2078(12) 0.9149(12) 0.059(4) Uani 1 1 d . . .
H16 H 0.5319 0.1781 0.8580 0.071 Uiso 1 1 calc R . .
C17 C 0.5899(12) 0.3289(16) 0.3614(11) 0.076(5) Uani 1 1 d . . .
C18 C 0.4965(15) 0.3790(14) 0.3560(13) 0.077(5) Uani 1 1 d . . .
H18 H 0.4325 0.3930 0.2945 0.093 Uiso 1 1 calc R . .
C19 C 0.5167(13) 0.4041(13) 0.4593(14) 0.075(5) Uani 1 1 d . . .
C20 C 0.615(2) 0.2779(19) 0.2822(13) 0.123(10) Uani 1 1 d . . .
H20A H 0.6893 0.2532 0.3160 0.185 Uiso 1 1 calc R . .
H20B H 0.6082 0.3210 0.2268 0.185 Uiso 1 1 calc R . .
H20C H 0.5632 0.2265 0.2525 0.185 Uiso 1 1 calc R . .
C21 C 0.4453(16) 0.4541(16) 0.4985(19) 0.098(7) Uani 1 1 d . . .
H21A H 0.4837 0.4593 0.5742 0.147 Uiso 1 1 calc R . .
H21B H 0.3776 0.4190 0.4788 0.147 Uiso 1 1 calc R . .
H21C H 0.4282 0.5164 0.4678 0.147 Uiso 1 1 calc R . .
C22 C 0.8218(11) 0.1198(11) 0.5677(12) 0.056(4) Uani 1 1 d . . .
C23 C 0.8251(13) 0.0617(11) 0.6450(15) 0.069(4) Uani 1 1 d . . .
H23 H 0.8488 -0.0012 0.6570 0.082 Uiso 1 1 calc R . .
C24 C 0.7849(11) 0.1173(12) 0.7032(12) 0.058(4) Uani 1 1 d . . .
C25 C 0.8602(18) 0.0946(16) 0.4847(17) 0.097(6) Uani 1 1 d . . .
H25A H 0.8475 0.1475 0.4377 0.146 Uiso 1 1 calc R . .
H25B H 0.8193 0.0406 0.4450 0.146 Uiso 1 1 calc R . .
H25C H 0.9381 0.0798 0.5187 0.146 Uiso 1 1 calc R . .
C26 C 0.7632(19) 0.0919(15) 0.7973(17) 0.096(7) Uani 1 1 d . . .
H26A H 0.7357 0.1467 0.8188 0.144 Uiso 1 1 calc R . .
H26B H 0.8312 0.0710 0.8550 0.144 Uiso 1 1 calc R . .
H26C H 0.7090 0.0419 0.7776 0.144 Uiso 1 1 calc R . .
C27 C 0.7770(10) 0.2914(10) 0.5224(10) 0.050(4) Uani 1 1 d . . .
H27 H 0.7990 0.2754 0.4666 0.060 Uiso 1 1 calc R . .
C28 C 0.8571(11) 0.3651(11) 0.5900(10) 0.050(3) Uani 1 1 d . . .
C29 C 0.8521(12) 0.4586(11) 0.5532(11) 0.054(4) Uani 1 1 d . . .
H29 H 0.7973 0.4741 0.4861 0.065 Uiso 1 1 calc R . .
C30 C 0.9223(12) 0.5250(11) 0.6105(12) 0.054(4) Uani 1 1 d . . .
H30 H 0.9132 0.5867 0.5844 0.065 Uiso 1 1 calc R . .
C31 C 1.0134(11) 0.4165(13) 0.7388(12) 0.057(4) Uani 1 1 d . . .
H31 H 1.0721 0.4025 0.8043 0.069 Uiso 1 1 calc R . .
C32 C 0.9440(10) 0.3443(12) 0.6876(10) 0.056(4) Uani 1 1 d . . .
H32 H 0.9542 0.2836 0.7164 0.067 Uiso 1 1 calc R . .
B1 B 0.3308(13) 0.3793(12) 0.0239(12) 0.092(7) Uiso 1 1 d D . .
F1 F 0.2384(14) 0.4261(14) -0.0399(14) 0.099(7) Uiso 0.60 1 d PDU A 1
F2 F 0.3124(12) 0.3228(14) 0.0939(11) 0.087(4) Uiso 0.60 1 d PD A 1
F3 F 0.3872(15) 0.3341(14) -0.0185(14) 0.103(6) Uiso 0.60 1 d PD A 1
F4 F 0.4028(17) 0.4493(14) 0.0955(16) 0.134(8) Uiso 0.60 1 d PD A 1
F1A F 0.266(2) 0.435(2) -0.0638(19) 0.099(10) Uiso 0.40 1 d PDU A 2
F2A F 0.329(3) 0.409(3) 0.112(2) 0.190(19) Uiso 0.40 1 d PD A 2
F3A F 0.283(4) 0.290(2) -0.003(4) 0.37(5) Uiso 0.40 1 d PD A 2
F4A F 0.432(2) 0.377(3) 0.026(3) 0.157(15) Uiso 0.40 1 d PD A 2
B2 B 1.0125(11) 0.8151(12) 0.6061(11) 0.086(6) Uiso 1 1 d D . .
F5 F 0.952(2) 0.7562(16) 0.6419(17) 0.105(8) Uiso 0.50 1 d PDU B 1
F6 F 1.1183(13) 0.7959(18) 0.6578(16) 0.109(8) Uiso 0.50 1 d PDU B 1
F7 F 0.9658(19) 0.8980(14) 0.586(2) 0.125(9) Uiso 0.50 1 d PD B 1
F8 F 0.9788(17) 0.7725(18) 0.5025(13) 0.104(7) Uiso 0.50 1 d PD B 1
F5A F 0.997(2) 0.887(2) 0.670(2) 0.157(12) Uiso 0.50 1 d PD B 2
F6A F 0.994(2) 0.7357(18) 0.642(2) 0.173(15) Uiso 0.50 1 d PDU B 2
F7A F 0.962(2) 0.841(3) 0.5086(16) 0.164(13) Uiso 0.50 1 d PD B 2
F8A F 1.1287(9) 0.8323(10) 0.6408(11) 0.117(9) Uiso 0.50 1 d PDU B 2
O1 O 1.0114(9) 0.2143(10) 1.1020(11) 0.124(9) Uiso 0.50 1 d PRDU . .
C41 C 0.9942(9) 0.2096(10) 1.0187(11) 0.114(11) Uiso 0.50 1 d PRDU . .
H41A H 0.9367 0.1623 0.9846 0.137 Uiso 0.50 1 calc PR . .
H41B H 1.0609 0.1872 1.0151 0.137 Uiso 0.50 1 calc PR . .
C42 C 0.9588(9) 0.2984(10) 0.9584(11) 0.104(10) Uiso 0.50 1 d PRDU . .
H42A H 0.9889 0.3050 0.9076 0.125 Uiso 0.50 1 calc PR . .
H42B H 0.8784 0.3042 0.9225 0.125 Uiso 0.50 1 calc PR . .
C43 C 1.0086(9) 0.3652(10) 1.0454(11) 0.117(11) Uiso 0.50 1 d PRDU . .
H43A H 0.9523 0.4016 1.0550 0.141 Uiso 0.50 1 calc PR . .
H43B H 1.0590 0.4083 1.0345 0.141 Uiso 0.50 1 calc PR . .
C44 C 1.0684(9) 0.3020(10) 1.1351(11) 0.114(11) Uiso 0.50 1 d PRDU . .
H44A H 1.1457 0.2957 1.1490 0.137 Uiso 0.50 1 calc PR . .
H44B H 1.0651 0.3252 1.1985 0.137 Uiso 0.50 1 calc PR . .
O2 O 0.2759(9) 0.0543(10) 0.8631(11) 0.155(12) Uiso 0.50 1 d PRDU . .
C51 C 0.1688(9) 0.1073(10) 0.8183(11) 0.157(14) Uiso 0.50 1 d PRDU . .
H51A H 0.1133 0.0745 0.8326 0.188 Uiso 0.50 1 calc PR . .
H51B H 0.1787 0.1709 0.8475 0.188 Uiso 0.50 1 calc PR . .
C52 C 0.1416(9) 0.1095(10) 0.7216(11) 0.152(15) Uiso 0.50 1 d PRDU . .
H52A H 0.0744 0.0724 0.6845 0.183 Uiso 0.50 1 calc PR . .
H52B H 0.1251 0.1745 0.6968 0.183 Uiso 0.50 1 calc PR . .
C53 C 0.2149(9) 0.0782(10) 0.6996(11) 0.159(15) Uiso 0.50 1 d PRDU . .
H53A H 0.2386 0.1280 0.6665 0.190 Uiso 0.50 1 calc PR . .
H53B H 0.1846 0.0268 0.6490 0.190 Uiso 0.50 1 calc PR . .
C54 C 0.2967(9) 0.0488(10) 0.7795(11) 0.148(15) Uiso 0.50 1 d PRDU . .
H54A H 0.3616 0.0868 0.7916 0.177 Uiso 0.50 1 calc PR . .
H54B H 0.3122 -0.0165 0.7687 0.177 Uiso 0.50 1 calc PR . .

loop_
_atom_site_aniso_label
_atom_site_aniso_U_11
_atom_site_aniso_U_22
_atom_site_aniso_U_33
_atom_site_aniso_U_23
_atom_site_aniso_U_13
_atom_site_aniso_U_12
Ag1 0.0535(6) 0.0632(7) 0.0619(6) -0.0047(6) 0.0305(5) 0.0073(6)
Ag2 0.0756(9) 0.0940(11) 0.0830(9) -0.0428(8) 0.0428(8) -0.0398(8)
N1 0.048(6) 0.047(7) 0.058(7) 0.007(5) 0.028(6) 0.019(5)
N2 0.044(6) 0.056(8) 0.048(6) 0.006(5) 0.027(6) 0.003(5)
N3 0.055(7) 0.062(8) 0.060(7) -0.008(6) 0.017(6) 0.000(6)
N4 0.044(5) 0.059(7) 0.048(6) 0.009(7) 0.016(5) 0.015(7)
N5 0.044(7) 0.089(11) 0.053(8) 0.026(7) 0.023(6) 0.015(6)
N7 0.049(7) 0.064(8) 0.055(7) 0.008(6) 0.024(6) 0.006(6)
N8 0.039(6) 0.066(8) 0.057(6) 0.001(7) 0.007(5) -0.010(6)
N9 0.042(6) 0.052(8) 0.066(7) 0.007(6) 0.032(6) -0.002(5)
N10 0.036(6) 0.074(9) 0.056(7) -0.004(6) 0.019(6) -0.005(6)
N11 0.053(7) 0.069(10) 0.078(9) -0.019(8) 0.036(7) -0.014(6)
C1 0.078(11) 0.068(11) 0.054(9) 0.012(8) 0.036(8) 0.030(9)
C2 0.070(10) 0.049(10) 0.111(13) 0.004(9) 0.049(10) 0.010(8)
C3 0.053(8) 0.069(11) 0.081(11) -0.011(9) 0.042(8) 0.005(8)
C4 0.117(14) 0.080(13) 0.093(12) 0.016(10) 0.076(12) 0.050(11)
C5 0.115(16) 0.074(14) 0.132(17) 0.018(12) 0.096(15) -0.002(11)
C6 0.037(7) 0.104(14) 0.068(10) 0.019(11) 0.007(7) -0.009(10)
C7 0.065(10) 0.111(15) 0.048(9) -0.007(9) 0.018(8) -0.020(9)
C8 0.063(10) 0.075(11) 0.066(10) -0.012(9) 0.022(9) -0.002(8)
C9 0.042(9) 0.126(17) 0.100(13) 0.042(13) 0.016(9) 0.037(10)
C10 0.117(17) 0.070(13) 0.084(13) -0.019(11) 0.023(13) -0.027(12)
C11 0.043(8) 0.074(10) 0.041(7) 0.019(7) 0.014(6) 0.022(7)
C12 0.043(7) 0.059(10) 0.061(8) 0.028(8) 0.030(7) 0.022(7)
C13 0.063(10) 0.084(15) 0.066(10) 0.007(9) 0.020(9) 0.015(9)
C14 0.089(13) 0.046(11) 0.092(13) 0.020(9) 0.009(10) 0.019(9)
C15 0.077(11) 0.064(10) 0.073(11) 0.012(9) 0.044(10) 0.006(8)
C16 0.043(8) 0.071(11) 0.057(9) 0.026(8) 0.016(7) -0.010(7)
C17 0.049(8) 0.101(14) 0.047(8) -0.017(10) -0.006(7) -0.016(10)
C18 0.066(11) 0.092(13) 0.051(9) 0.016(9) 0.004(8) -0.001(9)
C19 0.054(10) 0.070(11) 0.078(12) 0.033(9) 0.009(9) 0.012(8)
C20 0.16(2) 0.14(2) 0.045(10) -0.024(11) 0.020(12) 0.035(16)
C21 0.060(11) 0.093(15) 0.127(17) 0.031(13) 0.029(12) 0.025(11)
C22 0.050(8) 0.036(8) 0.074(9) -0.015(8) 0.022(7) -0.003(7)
C23 0.063(10) 0.043(9) 0.106(13) -0.001(9) 0.043(10) -0.001(7)
C24 0.051(8) 0.056(9) 0.071(9) 0.000(9) 0.029(8) -0.014(7)
C25 0.122(16) 0.070(14) 0.111(15) -0.008(12) 0.062(14) 0.012(12)
C26 0.117(16) 0.073(14) 0.125(16) 0.039(13) 0.079(14) 0.028(12)
C27 0.042(7) 0.069(11) 0.036(6) -0.014(6) 0.014(6) -0.018(6)
C28 0.042(7) 0.070(10) 0.042(7) -0.018(7) 0.023(6) -0.009(6)
C29 0.047(8) 0.063(10) 0.049(8) -0.011(7) 0.018(7) 0.003(7)
C30 0.053(8) 0.051(9) 0.065(9) -0.011(8) 0.032(8) -0.017(7)
C31 0.030(7) 0.080(12) 0.052(8) -0.012(8) 0.010(7) -0.005(7)
C32 0.044(7) 0.079(12) 0.046(7) -0.011(7) 0.021(6) -0.004(7)

loop_
_atom_type_symbol
_atom_type_description
_atom_type_scat_dispersion_real
_atom_type_scat_dispersion_imag
_atom_type_scat_source
C C 0.0033 0.0016 'International Tables Vol C Tables 4.2.6.8 and 6.1.1.4'
H H 0.0000 0.0000 'International Tables Vol C Tables 4.2.6.8 and 6.1.1.4'
N N 0.0061 0.0033 'International Tables Vol C Tables 4.2.6.8 and 6.1.1.4'
F F 0.0171 0.0103 'International Tables Vol C Tables 4.2.6.8 and 6.1.1.4'
Ag Ag -0.8971 1.1015 'International Tables Vol C Tables 4.2.6.8 and 6.1.1.4'
B B 0.0013 0.0007 'International Tables Vol C Tables 4.2.6.8 and 6.1.1.4'
O O 0.0106 0.0060 'International Tables Vol C Tables 4.2.6.8 and 6.1.1.4'

loop_
_geom_angle_atom_site_label_1
_geom_angle_atom_site_label_2
_geom_angle_atom_site_label_3
_geom_angle
_geom_angle_site_symmetry_1
_geom_angle_site_symmetry_3
N9 Ag1 N1 157.2(4) . .
N9 Ag1 N3 113.6(4) . .
N1 Ag1 N3 85.1(4) . .
N9 Ag1 N7 84.8(4) . .
N1 Ag1 N7 105.0(4) . .
N3 Ag1 N7 101.0(4) . .
N5 Ag2 N11 171.3(6) 2_757 .
C3 N1 N2 105.6(11) . .
C3 N1 Ag1 127.1(10) . .
N2 N1 Ag1 124.7(9) . .
N1 N2 C1 111.0(12) . .
N1 N2 C11 121.2(11) . .
C1 N2 C11 127.2(12) . .
C8 N3 N4 106.7(12) . .
C8 N3 Ag1 124.9(11) . .
N4 N3 Ag1 117.9(9) . .
N3 N4 C6 110.3(13) . .
N3 N4 C11 122.0(10) . .
C6 N4 C11 127.3(14) . .
C14 N5 C15 117.0(14) . .
C14 N5 Ag2 123.5(12) . 2_747
C15 N5 Ag2 119.3(12) . 2_747
C19 N7 N8 106.7(12) . .
C19 N7 Ag1 123.4(11) . .
N8 N7 Ag1 117.2(8) . .
N7 N8 C17 112.1(12) . .
N7 N8 C27 118.4(10) . .
C17 N8 C27 129.2(13) . .
C24 N9 N10 103.2(12) . .
C24 N9 Ag1 128.9(10) . .
N10 N9 Ag1 127.2(9) . .
C22 N10 N9 113.2(13) . .
C22 N10 C27 127.2(13) . .
N9 N10 C27 118.9(12) . .
C31 N11 C30 116.4(13) . .
C31 N11 Ag2 119.3(11) . .
C30 N11 Ag2 124.2(11) . .
C2 C1 N2 105.4(13) . .
C2 C1 C4 132.5(17) . .
N2 C1 C4 122.2(17) . .
C1 C2 C3 109.0(16) . .
N1 C3 C2 109.0(14) . .
N1 C3 C5 121.5(14) . .
C2 C3 C5 129.5(17) . .
C7 C6 N4 105.6(17) . .
C7 C6 C9 132.3(15) . .
N4 C6 C9 121.9(16) . .
C6 C7 C8 106.6(14) . .
N3 C8 C7 110.7(15) . .
N3 C8 C10 119.9(15) . .
C7 C8 C10 129.4(16) . .
N2 C11 N4 112.0(11) . .
N2 C11 C12 111.0(11) . .
N4 C11 C12 112.7(13) . .
C16 C12 C13 117.4(14) . .
C16 C12 C11 123.7(14) . .
C13 C12 C11 118.7(16) . .
C14 C13 C12 119.7(19) . .
N5 C14 C13 124.8(19) . .
N5 C15 C16 121.4(16) . .
C12 C16 C15 119.2(15) . .
N8 C17 C18 103.9(14) . .
N8 C17 C20 122.1(17) . .
C18 C17 C20 133.8(15) . .
C19 C18 C17 108.1(14) . .
N7 C19 C18 109.0(17) . .
N7 C19 C21 120.6(17) . .
C18 C19 C21 130.4(16) . .
N10 C22 C23 107.8(14) . .
N10 C22 C25 126.7(16) . .
C23 C22 C25 125.5(15) . .
C22 C23 C24 104.4(14) . .
N9 C24 C23 111.5(14) . .
N9 C24 C26 117.9(15) . .
C23 C24 C26 130.5(16) . .
N8 C27 N10 111.0(10) . .
N8 C27 C28 112.3(12) . .
N10 C27 C28 113.6(10) . .
C32 C28 C29 116.5(13) . .
C32 C28 C27 122.5(14) . .
C29 C28 C27 120.9(12) . .
C30 C29 C28 122.4(14) . .
C29 C30 N11 121.4(15) . .
N11 C31 C32 126.5(14) . .
C31 C32 C28 116.7(15) . .
F3 B1 F2A 146.3(19) . .
F3 B1 F1 118.7(14) . .
F2A B1 F1 94.5(19) . .
F3 B1 F4A 38.8(18) . .
F2A B1 F4A 115.1(17) . .
F1 B1 F4A 130.6(18) . .
F3 B1 F2 111.7(14) . .
F2A B1 F2 55(2) . .
F1 B1 F2 111.1(13) . .
F4A B1 F2 118.2(19) . .
F3 B1 F3A 74(2) . .
F2A B1 F3A 110.4(17) . .
F1 B1 F3A 95(2) . .
F4A B1 F3A 109.0(17) . .
F2 B1 F3A 57(2) . .
F3 B1 F1A 97.4(17) . .
F2A B1 F1A 112.9(16) . .
F1 B1 F1A 25.9(14) . .
F4A B1 F1A 104.9(15) . .
F2 B1 F1A 136.4(18) . .
F3A B1 F1A 103.9(16) . .
F3 B1 F4 107.9(13) . .
F2A B1 F4 53(2) . .
F1 B1 F4 105.5(14) . .
F4A B1 F4 69.1(19) . .
F2 B1 F4 100.0(12) . .
F3A B1 F4 154(2) . .
F1A B1 F4 101.1(18) . .
F7A B2 F6A 123.8(17) . .
F7A B2 F7 62.7(15) . .
F6A B2 F7 135.1(19) . .
F7A B2 F6 125.6(18) . .
F6A B2 F6 87.1(18) . .
F7 B2 F6 127.6(17) . .
F7A B2 F5 115.9(18) . .
F6A B2 F5 26.8(17) . .
F7 B2 F5 108.3(14) . .
F6 B2 F5 109.5(15) . .
F7A B2 F8A 107.2(14) . .
F6A B2 F8A 112.2(15) . .
F7 B2 F8A 105.6(15) . .
F6 B2 F8A 25.1(13) . .
F5 B2 F8A 133.7(15) . .
F7A B2 F5A 108.7(15) . .
F6A B2 F5A 105.1(15) . .
F7 B2 F5A 46.2(14) . .
F6 B2 F5A 102.9(16) . .
F5 B2 F5A 85.6(17) . .
F8A B2 F5A 96.2(12) . .
F7A B2 F8 42.2(15) . .
F6A B2 F8 90.3(18) . .
F7 B2 F8 104.4(13) . .
F6 B2 F8 104.6(13) . .
F5 B2 F8 98.3(13) . .
F8A B2 F8 102.7(13) . .
F5A B2 F8 149.0(16) . .
C41 O1 C44 103.4 . .
O1 C41 C42 115.5 . .
O1 C41 C44 44.2 . .
C42 C41 C44 80.4 . .
C43 C42 C41 98.9 . .
C42 C43 C44 101.8 . .
O1 C44 C43 103.8 . .
O1 C44 C41 32.4 . .
C43 C44 C41 78.7 . .
C54 O2 C51 101.3 . .
C52 C51 O2 103.7 . .
C53 C52 C51 112.7 . .
C52 C53 C54 111.9 . .
C53 C54 O2 109.6 . .

loop_
_geom_bond_atom_site_label_1
_geom_bond_atom_site_label_2
_geom_bond_distance
_geom_bond_site_symmetry_2
Ag1 N9 2.216(12) .
Ag1 N1 2.246(11) .
Ag1 N3 2.386(13) .
Ag1 N7 2.414(11) .
Ag2 N5 2.122(11) 2_757
Ag2 N11 2.128(13) .
N1 C3 1.32(2) .
N1 N2 1.341(15) .
N2 C1 1.38(2) .
N2 C11 1.427(19) .
N3 C8 1.333(19) .
N3 N4 1.363(17) .
N4 C6 1.405(17) .
N4 C11 1.468(19) .
N5 C14 1.31(2) .
N5 C15 1.34(2) .
N5 Ag2 2.122(11) 2_747
N7 C19 1.349(18) .
N7 N8 1.367(17) .
N8 C17 1.383(17) .
N8 C27 1.475(17) .
N9 C24 1.33(2) .
N9 N10 1.350(15) .
N10 C22 1.318(19) .
N10 C27 1.476(19) .
N11 C31 1.33(2) .
N11 C30 1.336(18) .
C1 C2 1.30(2) .
C1 C4 1.46(2) .
C2 C3 1.39(2) .
C3 C5 1.53(2) .
C6 C7 1.38(3) .
C6 C9 1.50(3) .
C7 C8 1.40(2) .
C8 C10 1.49(3) .
C11 C12 1.513(18) .
C12 C16 1.37(2) .
C12 C13 1.37(2) .
C13 C14 1.35(2) .
C15 C16 1.41(2) .
C17 C18 1.41(3) .
C17 C20 1.48(3) .
C18 C19 1.40(2) .
C19 C21 1.48(3) .
C22 C23 1.35(2) .
C22 C25 1.51(2) .
C23 C24 1.40(2) .
C24 C26 1.52(2) .
C27 C28 1.494(18) .
C28 C32 1.383(18) .
C28 C29 1.41(2) .
C29 C30 1.32(2) .
C31 C32 1.35(2) .
B1 F3 1.317(16) .
B1 F2A 1.319(18) .
B1 F1 1.338(17) .
B1 F4A 1.346(18) .
B1 F2 1.371(16) .
B1 F3A 1.387(19) .
B1 F1A 1.398(18) .
B1 F4 1.435(17) .
B2 F7A 1.282(17) .
B2 F6A 1.293(17) .
B2 F7 1.295(17) .
B2 F6 1.304(17) .
B2 F5 1.397(17) .
B2 F8A 1.432(15) .
B2 F5A 1.437(18) .
B2 F8 1.451(17) .
O1 C41 1.0923 .
O1 C44 1.4184 .
C41 C42 1.4676 .
C41 C44 1.9808 .
C42 C43 1.4515 .
C43 C44 1.4604 .
O2 C54 1.3275 .
O2 C51 1.4875 .
C51 C52 1.2451 .
C52 C53 1.2350 .
C53 C54 1.2440 .
